data_7151360
loop_
_publ_author_name
'Baldridge, Kim K.'
'Donovan-Merkert, Bernadette T.'
'O'Connor, Joseph M.'
'Lee, Linda I.'
'Closson, Adam'
'Fandrick, Daniel'
'Tran, Tuan'
'Bunker, Kevin D.'
'Fouzi, Mouffouk'
'Gantzel, Peter'

_publ_section_title
;
 Ring-strain effects on the oxidation potential of enediynes and
 enediyne complexes
;
_journal_issue 5
_journal_name_full 'Organic &amp;  Biomolecular Chemistry'
_journal_page_first 763
_journal_paper_doi 10.1039/b209285a
_journal_volume 1
_journal_year 2003
_chemical_formula_sum 'C18 H16 Fe'
_chemical_formula_weight 288.16
_chemical_name_systematic
; 
? 
;
_space_group_IT_number 14
_symmetry_cell_setting monoclinic
_symmetry_space_group_name_Hall '-P 2ybc'
_symmetry_space_group_name_H-M 'P 1 21/c 1'
_atom_sites_solution_hydrogens geom
_atom_sites_solution_primary direct
_atom_sites_solution_secondary difmap
_audit_creation_method SHELXL
_cell_angle_alpha 90.00
_cell_angle_beta 95.67(3)
_cell_angle_gamma 90.00
_cell_formula_units_Z 8
_cell_length_a 7.295(3)
_cell_length_b 18.220(8)
_cell_length_c 20.779(7)
_cell_measurement_temperature 188(2)
_cell_volume 2748.3(19)
_computing_cell_refinement 'Siemens XSCANS'
_computing_data_collection 'Siemens XSCANS'
_computing_data_reduction 'Siemens SHELXTL'
_computing_molecular_graphics 'Siemens SHELXTL'
_computing_publication_material 'Siemens SHELXTL'
_computing_structure_refinement 'SHELXL-93 (Sheldrick, 1993)'
_computing_structure_solution 'SHELXS-86 (Sheldrick, 1990)'
_diffrn_ambient_temperature 188(2)
_diffrn_measurement_device 'Siemens P4'
_diffrn_measurement_method '\w scans'
_diffrn_radiation_monochromator graphite
_diffrn_radiation_source 'fine-focus sealed tube'
_diffrn_radiation_type MoK\a
_diffrn_radiation_wavelength 0.71073
_diffrn_reflns_av_R_equivalents 0.0523
_diffrn_reflns_av_sigmaI/netI 0.0750
_diffrn_reflns_limit_h_max 7
_diffrn_reflns_limit_h_min 0
_diffrn_reflns_limit_k_max 19
_diffrn_reflns_limit_k_min 0
_diffrn_reflns_limit_l_max 22
_diffrn_reflns_limit_l_min -22
_diffrn_reflns_number 3915
_diffrn_reflns_theta_max 22.50
_diffrn_reflns_theta_min 1.97
_diffrn_standards_interval_count 197
_diffrn_standards_number 3
_exptl_absorpt_coefficient_mu 1.079
_exptl_absorpt_correction_type none
_exptl_crystal_density_diffrn 1.393
_exptl_crystal_F_000 1200
_exptl_crystal_size_max 0.40
_exptl_crystal_size_mid 0.30
_exptl_crystal_size_min 0.25
_refine_diff_density_max 0.332
_refine_diff_density_min -0.340
_refine_diff_density_rms 0.078
_refine_ls_extinction_method none
_refine_ls_goodness_of_fit_all 1.026
_refine_ls_goodness_of_fit_obs 1.057
_refine_ls_matrix_type full
_refine_ls_number_parameters 343
_refine_ls_number_reflns 3593
_refine_ls_number_restraints 0
_refine_ls_restrained_S_all 1.026
_refine_ls_restrained_S_obs 1.057
_refine_ls_R_factor_all 0.0931
_refine_ls_R_factor_obs 0.0544
_refine_ls_shift/esd_max -0.015
_refine_ls_shift/esd_mean 0.004
_refine_ls_structure_factor_coef Fsqd
_refine_ls_weighting_details 'w=1/[\s^2^(Fo^2^)+(0.0375P)^2^+5.2012P] where P=(Fo^2^+2Fc^2^)/3'
_refine_ls_weighting_scheme calc
_refine_ls_wR_factor_all 0.1308
_refine_ls_wR_factor_obs 0.1082
_reflns_number_observed 2424
_reflns_number_total 3593
_reflns_observed_criterion >2sigma(I)
_cod_data_source_file b209285a.txt
_cod_data_source_block h
_cod_depositor_comments
;
The following automatic conversions were performed:
'_symmetry_cell_setting' value 'Monoclinic' changed to 'monoclinic'
according to '/home/saulius/struct/CIF-dictionaries/cif_core.dic'
dictionary named 'cif_core.dic' version 2.4.1 from 2010-06-29.

Automatic conversion script
Id: cif_fix_enum 1527 2010-12-29 10:47:43Z saulius 

The following automatic conversions were performed:

'_refine_ls_weighting_scheme' value 'calc
w=1/[\s^2^(Fo^2^)+(0.0375P)^2^+5.2012P] where P=(Fo^2^+2Fc^2^)/3' was
changed to 'calc'. New tag '_refine_ls_weighting_details' was
created. The value of the new tag was set to
'w=1/[\s^2^(Fo^2^)+(0.0375P)^2^+5.2012P] where P=(Fo^2^+2Fc^2^)/3'.

Automatic conversion script
Id: cif_fix_values 3143 2015-03-26 13:38:13Z robertas 
;
_cod_original_cell_volume 2748.6(19)
_cod_original_sg_symbol_H-M P2(1)/c
_cod_database_code 7151360

loop_
_symmetry_equiv_pos_as_xyz
'x, y, z'
'-x, y+1/2, -z+1/2'
'-x, -y, -z'
'x, -y-1/2, z-1/2'

loop_
_atom_site_aniso_label
_atom_site_aniso_U_11
_atom_site_aniso_U_22
_atom_site_aniso_U_33
_atom_site_aniso_U_23
_atom_site_aniso_U_13
_atom_site_aniso_U_12
Fe1 0.0303(5) 0.0274(5) 0.0340(5) -0.0043(4) 0.0028(4) -0.0006(4)
C1 0.030(4) 0.027(4) 0.032(4) -0.005(3) -0.002(3) 0.000(3)
C2 0.032(4) 0.034(4) 0.042(4) 0.000(3) -0.007(3) 0.008(3)
C3 0.031(4) 0.037(4) 0.065(5) -0.008(4) -0.007(4) 0.008(3)
C4 0.038(4) 0.042(5) 0.070(5) -0.006(4) 0.019(4) -0.008(4)
C5 0.035(4) 0.023(4) 0.046(4) -0.004(3) 0.003(3) -0.007(3)
C6 0.041(4) 0.031(4) 0.044(4) -0.001(3) 0.015(3) -0.009(4)
C7 0.054(5) 0.032(4) 0.030(4) 0.005(3) 0.005(3) -0.007(4)
C8 0.057(5) 0.035(4) 0.041(4) 0.016(3) -0.011(4) -0.011(4)
C9 0.037(4) 0.024(4) 0.053(4) -0.003(3) -0.012(3) 0.004(3)
C10 0.032(4) 0.034(4) 0.055(4) 0.004(3) -0.002(3) -0.001(3)
C11 0.039(4) 0.046(5) 0.041(4) -0.002(4) -0.001(3) 0.006(4)
C12 0.048(4) 0.023(4) 0.023(3) -0.001(3) 0.003(3) -0.004(3)
C13 0.044(4) 0.027(4) 0.021(3) -0.005(3) 0.002(3) -0.002(3)
C1A 0.058(5) 0.081(6) 0.031(4) -0.010(4) 0.009(4) -0.001(5)
C2A 0.054(5) 0.057(5) 0.056(5) -0.017(4) -0.027(4) 0.014(4)
C3A 0.041(5) 0.116(9) 0.069(6) -0.042(6) 0.020(5) -0.036(5)
C4A 0.146(10) 0.060(7) 0.050(6) 0.001(5) -0.019(7) -0.062(7)
C5A 0.093(7) 0.055(6) 0.065(6) -0.036(5) -0.038(5) 0.032(5)
Fe2 0.0290(5) 0.0291(5) 0.0374(5) -0.0014(4) 0.0004(4) 0.0025(4)
C1B 0.037(4) 0.038(4) 0.034(4) -0.008(3) -0.005(3) -0.004(3)
C2B 0.043(4) 0.040(5) 0.046(4) -0.007(4) -0.009(4) 0.007(4)
C3B 0.032(4) 0.045(5) 0.081(6) 0.000(4) -0.017(4) 0.006(4)
C4B 0.023(4) 0.049(5) 0.074(5) 0.001(4) 0.008(4) -0.002(3)
C5B 0.029(4) 0.032(4) 0.057(5) 0.000(3) 0.002(3) -0.007(3)
C6B 0.037(4) 0.037(5) 0.049(4) 0.001(4) 0.013(4) -0.011(4)
C7B 0.045(4) 0.032(4) 0.045(4) -0.003(3) 0.013(4) -0.012(4)
C8B 0.041(4) 0.032(4) 0.046(4) -0.003(3) -0.006(3) -0.008(3)
C9B 0.037(4) 0.033(4) 0.046(4) -0.006(3) -0.010(3) 0.003(3)
C10B 0.042(4) 0.044(5) 0.044(4) 0.003(3) -0.002(3) -0.001(4)
C11B 0.060(5) 0.034(4) 0.035(4) -0.007(3) 0.004(3) 0.006(4)
C12B 0.057(5) 0.030(4) 0.024(4) -0.003(3) -0.006(3) -0.002(4)
C13B 0.058(5) 0.025(4) 0.025(4) -0.004(3) -0.005(3) 0.003(4)
C1C 0.052(5) 0.085(6) 0.030(4) -0.003(4) 0.011(4) -0.007(5)
C2C 0.060(5) 0.039(5) 0.058(5) 0.005(4) -0.017(4) 0.003(4)
C3C 0.022(4) 0.084(7) 0.062(5) -0.025(5) 0.004(4) -0.014(4)
C4C 0.091(7) 0.047(5) 0.041(5) 0.008(4) -0.015(5) -0.028(5)
C5C 0.066(6) 0.043(5) 0.083(6) -0.035(5) -0.029(5) 0.024(4)

loop_
_atom_site_label
_atom_site_type_symbol
_atom_site_fract_x
_atom_site_fract_y
_atom_site_fract_z
_atom_site_U_iso_or_equiv
_atom_site_thermal_displace_type
_atom_site_occupancy
_atom_site_calc_flag
_atom_site_refinement_flags
_atom_site_disorder_group
Fe1 Fe 0.14336(12) 0.78071(5) 0.35723(4) 0.0306(3) Uani 1 d . .
C1 C 0.1518(8) 0.8551(3) 0.4306(3) 0.0302(15) Uani 1 d . .
C2 C 0.2641(8) 0.7942(4) 0.4496(3) 0.037(2) Uani 1 d . .
H2A H 0.2507(8) 0.7632(4) 0.4862(3) 0.044 Uiso 1 d R .
C3 C 0.4000(9) 0.7882(4) 0.4061(3) 0.045(2) Uani 1 d . .
H3A H 0.4950(9) 0.7516(4) 0.4078(3) 0.054 Uiso 1 d R .
C4 C 0.3730(9) 0.8436(4) 0.3584(4) 0.049(2) Uani 1 d . .
H4A H 0.4450(9) 0.8519(4) 0.3228(4) 0.059 Uiso 1 d R .
C5 C 0.2180(8) 0.8864(3) 0.3731(3) 0.035(2) Uani 1 d . .
C6 C 0.1275(9) 0.9490(4) 0.3432(3) 0.038(2) Uani 1 d . .
C7 C 0.0247(10) 0.9993(4) 0.3318(3) 0.039(2) Uani 1 d . .
C8 C -0.1066(10) 1.0605(4) 0.3260(3) 0.045(2) Uani 1 d . .
H8A H -0.1998(10) 1.0517(4) 0.2888(3) 0.054 Uiso 1 calc R .
H8B H -0.0408(10) 1.1065(4) 0.3178(3) 0.054 Uiso 1 calc R .
C9 C -0.2035(9) 1.0687(3) 0.3881(3) 0.039(2) Uani 1 d . .
H9A H -0.2666(9) 1.1168(3) 0.3870(3) 0.047 Uiso 1 calc R .
H9B H -0.1087(9) 1.0689(3) 0.4256(3) 0.047 Uiso 1 calc R .
C10 C -0.3454(9) 1.0082(4) 0.3985(3) 0.040(2) Uani 1 d . .
H10A H -0.4693(9) 1.0308(4) 0.3963(3) 0.049 Uiso 1 calc R .
H10B H -0.3461(9) 0.9724(4) 0.3626(3) 0.049 Uiso 1 calc R .
C11 C -0.3094(9) 0.9671(4) 0.4627(3) 0.043(2) Uani 1 d . .
H11A H -0.2925(9) 1.0027(4) 0.4988(3) 0.051 Uiso 1 calc R .
H11B H -0.4166(9) 0.9357(4) 0.4695(3) 0.051 Uiso 1 calc R .
C12 C -0.1406(9) 0.9206(3) 0.4621(3) 0.031(2) Uani 1 d . .
C13 C -0.0113(9) 0.8848(3) 0.4542(3) 0.031(2) Uani 1 d . .
C1A C 0.0800(11) 0.7442(5) 0.2654(3) 0.056(2) Uani 1 d . .
H1 H 0.1466(11) 0.7552(5) 0.2289(3) 0.067 Uiso 1 d R .
C2A C -0.0640(10) 0.7837(5) 0.2854(4) 0.058(2) Uani 1 d . .
H2 H -0.1163(10) 0.8273(5) 0.2651(4) 0.069 Uiso 1 d R .
C3A C -0.1223(11) 0.7500(6) 0.3393(5) 0.074(3) Uani 1 d . .
H3 H -0.2212(11) 0.7659(6) 0.3632(5) 0.089 Uiso 1 d R .
C4A C -0.0112(18) 0.6895(6) 0.3533(4) 0.087(3) Uani 1 d . .
H4 H -0.0200(18) 0.6557(6) 0.3884(4) 0.104 Uiso 1 d R .
C5A C 0.1139(13) 0.6852(5) 0.3078(4) 0.074(3) Uani 1 d . .
H5 H 0.2073(13) 0.6485(5) 0.3056(4) 0.089 Uiso 1 d R .
Fe2 Fe 0.38256(12) 0.96817(5) 0.13062(4) 0.0320(3) Uani 1 d . .
C1B C 0.3745(9) 0.8946(4) 0.0563(3) 0.037(2) Uani 1 d . .
C2B C 0.2659(9) 0.9573(4) 0.0372(3) 0.044(2) Uani 1 d . .
H2B H 0.2821(9) 0.9890(4) 0.0013(3) 0.053 Uiso 1 d R .
C3B C 0.1286(9) 0.9629(4) 0.0804(4) 0.055(2) Uani 1 d . .
H3B H 0.0354(9) 1.0003(4) 0.0789(4) 0.065 Uiso 1 d R .
C4B C 0.1523(9) 0.9061(4) 0.1271(4) 0.048(2) Uani 1 d . .
H4B H 0.0784(9) 0.8976(4) 0.1621(4) 0.058 Uiso 1 d R .
C5B C 0.3042(8) 0.8632(4) 0.1123(3) 0.039(2) Uani 1 d . .
C6B C 0.3905(9) 0.7997(4) 0.1428(3) 0.040(2) Uani 1 d . .
C7B C 0.4917(10) 0.7482(4) 0.1552(3) 0.040(2) Uani 1 d . .
C8B C 0.6209(9) 0.6864(4) 0.1613(3) 0.040(2) Uani 1 d . .
H8C H 0.5534(9) 0.6406(4) 0.1690(3) 0.048 Uiso 1 calc R .
H8D H 0.7134(9) 0.6946(4) 0.1988(3) 0.048 Uiso 1 calc R .
C9B C 0.7192(9) 0.6785(4) 0.0991(3) 0.040(2) Uani 1 d . .
H9C H 0.7811(9) 0.6301(4) 0.0998(3) 0.048 Uiso 1 calc R .
H9D H 0.6252(9) 0.6791(4) 0.0613(3) 0.048 Uiso 1 calc R .
C10B C 0.8620(9) 0.7383(4) 0.0900(3) 0.044(2) Uani 1 d . .
H10C H 0.9854(9) 0.7152(4) 0.0928(3) 0.052 Uiso 1 calc R .
H10D H 0.8618(9) 0.7735(4) 0.1263(3) 0.052 Uiso 1 calc R .
C11B C 0.8330(10) 0.7814(4) 0.0262(3) 0.043(2) Uani 1 d . .
H11C H 0.9420(10) 0.8126(4) 0.0214(3) 0.051 Uiso 1 calc R .
H11D H 0.8188(10) 0.7467(4) -0.0106(3) 0.051 Uiso 1 calc R .
C12B C 0.6675(10) 0.8278(4) 0.0255(3) 0.038(2) Uani 1 d . .
C13B C 0.5355(10) 0.8642(4) 0.0321(3) 0.037(2) Uani 1 d . .
C1C C 0.4379(10) 1.0053(5) 0.2227(3) 0.055(2) Uani 1 d . .
H1C H 0.3653(10) 0.9965(5) 0.2580(3) 0.066 Uiso 1 d R .
C2C C 0.5820(10) 0.9649(4) 0.2052(4) 0.054(2) Uani 1 d . .
H2C H 0.6270(10) 0.9210(4) 0.2269(4) 0.064 Uiso 1 d R .
C3C C 0.6511(9) 0.9948(5) 0.1519(4) 0.056(2) Uani 1 d . .
H3C H 0.7515(9) 0.9765(5) 0.1300(4) 0.067 Uiso 1 d R .
C4C C 0.5508(13) 1.0566(4) 0.1349(4) 0.061(2) Uani 1 d . .
H4C H 0.5679(13) 1.0892(4) 0.0996(4) 0.073 Uiso 1 d R .
C5C C 0.4167(11) 1.0653(4) 0.1787(4) 0.067(3) Uani 1 d . .
H5C H 0.3268(11) 1.1038(4) 0.1789(4) 0.080 Uiso 1 d R .

loop_
_atom_type_symbol
_atom_type_description
_atom_type_scat_dispersion_real
_atom_type_scat_dispersion_imag
_atom_type_scat_source
C C 0.0033 0.0016 'International Tables Vol C Tables 4.2.6.8 and 6.1.1.4'
H H 0.0000 0.0000 'International Tables Vol C Tables 4.2.6.8 and 6.1.1.4'
Fe Fe 0.3463 0.8444 'International Tables Vol C Tables 4.2.6.8 and 6.1.1.4'

loop_
_geom_angle_atom_site_label_1
_geom_angle_atom_site_label_2
_geom_angle_atom_site_label_3
_geom_angle
_geom_angle_site_symmetry_1
_geom_angle_site_symmetry_3
_geom_angle_publ_flag
C4A Fe1 C3A 40.2(4) . . ?
C4A Fe1 C2A 67.4(4) . . ?
C3A Fe1 C2A 40.0(3) . . ?
C4A Fe1 C5 159.8(5) . . ?
C3A Fe1 C5 122.2(4) . . ?
C2A Fe1 C5 105.4(3) . . ?
C4A Fe1 C5A 40.1(4) . . ?
C3A Fe1 C5A 67.4(4) . . ?
C2A Fe1 C5A 67.2(3) . . ?
C5 Fe1 C5A 156.5(4) . . ?
C4A Fe1 C4 158.3(5) . . ?
C3A Fe1 C4 159.5(4) . . ?
C2A Fe1 C4 123.5(3) . . ?
C5 Fe1 C4 41.4(3) . . ?
C5A Fe1 C4 122.6(4) . . ?
C4A Fe1 C1A 67.4(3) . . ?
C3A Fe1 C1A 67.1(3) . . ?
C2A Fe1 C1A 39.6(3) . . ?
C5 Fe1 C1A 119.9(3) . . ?
C5A Fe1 C1A 40.3(3) . . ?
C4 Fe1 C1A 107.9(3) . . ?
C4A Fe1 C1 123.8(4) . . ?
C3A Fe1 C1 106.3(3) . . ?
C2A Fe1 C1 120.0(3) . . ?
C5 Fe1 C1 41.9(2) . . ?
C5A Fe1 C1 161.3(4) . . ?
C4 Fe1 C1 69.6(3) . . ?
C1A Fe1 C1 155.4(3) . . ?
C4A Fe1 C3 124.0(4) . . ?
C3A Fe1 C3 157.9(4) . . ?
C2A Fe1 C3 161.5(3) . . ?
C5 Fe1 C3 68.7(3) . . ?
C5A Fe1 C3 110.9(3) . . ?
C4 Fe1 C3 40.6(3) . . ?
C1A Fe1 C3 126.9(3) . . ?
C1 Fe1 C3 68.0(3) . . ?
C4A Fe1 C2 109.0(3) . . ?
C3A Fe1 C2 121.5(3) . . ?
C2A Fe1 C2 155.8(3) . . ?
C5 Fe1 C2 69.4(3) . . ?
C5A Fe1 C2 126.5(3) . . ?
C4 Fe1 C2 69.1(3) . . ?
C1A Fe1 C2 163.3(3) . . ?
C1 Fe1 C2 40.5(2) . . ?
C3 Fe1 C2 40.4(2) . . ?
C2 C1 C13 132.7(6) . . ?
C2 C1 C5 108.0(5) . . ?
C13 C1 C5 119.1(6) . . ?
C2 C1 Fe1 70.1(4) . . ?
C13 C1 Fe1 122.8(4) . . ?
C5 C1 Fe1 68.4(3) . . ?
C3 C2 C1 107.9(6) . . ?
C3 C2 Fe1 69.8(4) . . ?
C1 C2 Fe1 69.4(3) . . ?
C2 C3 C4 109.6(6) . . ?
C2 C3 Fe1 69.9(4) . . ?
C4 C3 Fe1 69.0(4) . . ?
C3 C4 C5 107.3(6) . . ?
C3 C4 Fe1 70.3(4) . . ?
C5 C4 Fe1 69.0(4) . . ?
C6 C5 C4 133.1(6) . . ?
C6 C5 C1 119.7(6) . . ?
C4 C5 C1 107.2(6) . . ?
C6 C5 Fe1 125.8(5) . . ?
C4 C5 Fe1 69.6(4) . . ?
C1 C5 Fe1 69.7(3) . . ?
C7 C6 C5 162.6(7) . . ?
C6 C7 C8 172.9(7) . . ?
C7 C8 C9 110.8(5) . . ?
C8 C9 C10 114.7(5) . . ?
C11 C10 C9 114.3(6) . . ?
C12 C11 C10 109.9(5) . . ?
C13 C12 C11 172.5(6) . . ?
C12 C13 C1 164.4(7) . . ?
C2A C1A C5A 107.8(7) . . ?
C2A C1A Fe1 69.7(4) . . ?
C5A C1A Fe1 69.5(4) . . ?
C1A C2A C3A 108.6(8) . . ?
C1A C2A Fe1 70.7(4) . . ?
C3A C2A Fe1 69.9(5) . . ?
C4A C3A C2A 107.7(8) . . ?
C4A C3A Fe1 69.5(5) . . ?
C2A C3A Fe1 70.0(4) . . ?
C5A C4A C3A 108.3(8) . . ?
C5A C4A Fe1 70.6(5) . . ?
C3A C4A Fe1 70.3(5) . . ?
C4A C5A C1A 107.5(8) . . ?
C4A C5A Fe1 69.4(4) . . ?
C1A C5A Fe1 70.2(4) . . ?
C2C Fe2 C4B 123.0(3) . . ?
C2C Fe2 C5B 106.6(3) . . ?
C4B Fe2 C5B 41.0(3) . . ?
C2C Fe2 C4C 66.5(3) . . ?
C4B Fe2 C4C 161.2(3) . . ?
C5B Fe2 C4C 157.1(3) . . ?
C2C Fe2 C3C 39.7(3) . . ?
C4B Fe2 C3C 157.7(3) . . ?
C5B Fe2 C3C 121.2(3) . . ?
C4C Fe2 C3C 39.6(3) . . ?
C2C Fe2 C1C 39.3(3) . . ?
C4B Fe2 C1C 107.9(3) . . ?
C5B Fe2 C1C 121.2(3) . . ?
C4C Fe2 C1C 68.3(3) . . ?
C3C Fe2 C1C 67.4(3) . . ?
C2C Fe2 C5C 66.7(3) . . ?
C4B Fe2 C5C 124.4(3) . . ?
C5B Fe2 C5C 159.0(3) . . ?
C4C Fe2 C5C 40.7(3) . . ?
C3C Fe2 C5C 67.4(3) . . ?
C1C Fe2 C5C 41.0(3) . . ?
C2C Fe2 C3B 160.4(3) . . ?
C4B Fe2 C3B 40.9(3) . . ?
C5B Fe2 C3B 68.5(3) . . ?
C4C Fe2 C3B 125.2(3) . . ?
C3C Fe2 C3B 159.2(3) . . ?
C1C Fe2 C3B 125.8(3) . . ?
C5C Fe2 C3B 110.7(3) . . ?
C2C Fe2 C1B 121.7(3) . . ?
C4B Fe2 C1B 69.1(3) . . ?
C5B Fe2 C1B 41.4(3) . . ?
C4C Fe2 C1B 121.9(3) . . ?
C3C Fe2 C1B 106.1(3) . . ?
C1C Fe2 C1B 156.8(3) . . ?
C5C Fe2 C1B 159.3(3) . . ?
C3B Fe2 C1B 68.0(3) . . ?
C2C Fe2 C2B 157.5(3) . . ?
C4B Fe2 C2B 69.3(3) . . ?
C5B Fe2 C2B 69.4(3) . . ?
C4C Fe2 C2B 108.1(3) . . ?
C3C Fe2 C2B 122.2(3) . . ?
C1C Fe2 C2B 161.6(3) . . ?
C5C Fe2 C2B 124.6(3) . . ?
C3B Fe2 C2B 40.4(3) . . ?
C1B Fe2 C2B 40.8(2) . . ?
C2B C1B C13B 131.7(6) . . ?
C2B C1B C5B 108.2(6) . . ?
C13B C1B C5B 120.0(6) . . ?
C2B C1B Fe2 70.0(4) . . ?
C13B C1B Fe2 123.8(4) . . ?
C5B C1B Fe2 68.6(4) . . ?
C3B C2B C1B 106.9(6) . . ?
C3B C2B Fe2 69.3(4) . . ?
C1B C2B Fe2 69.3(4) . . ?
C2B C3B C4B 109.6(6) . . ?
C2B C3B Fe2 70.3(4) . . ?
C4B C3B Fe2 68.9(4) . . ?
C5B C4B C3B 107.4(6) . . ?
C5B C4B Fe2 69.6(4) . . ?
C3B C4B Fe2 70.2(4) . . ?
C4B C5B C6B 132.0(6) . . ?
C4B C5B C1B 107.8(6) . . ?
C6B C5B C1B 120.2(6) . . ?
C4B C5B Fe2 69.4(4) . . ?
C6B C5B Fe2 125.2(5) . . ?
C1B C5B Fe2 70.0(4) . . ?
C7B C6B C5B 162.6(7) . . ?
C6B C7B C8B 172.4(7) . . ?
C7B C8B C9B 110.3(5) . . ?
C10B C9B C8B 114.4(5) . . ?
C9B C10B C11B 115.6(6) . . ?
C12B C11B C10B 110.2(5) . . ?
C13B C12B C11B 172.9(7) . . ?
C12B C13B C1B 163.1(7) . . ?
C2C C1C C5C 106.3(7) . . ?
C2C C1C Fe2 69.8(4) . . ?
C5C C1C Fe2 69.7(4) . . ?
C1C C2C C3C 110.8(7) . . ?
C1C C2C Fe2 70.9(4) . . ?
C3C C2C Fe2 70.4(4) . . ?
C4C C3C C2C 107.8(7) . . ?
C4C C3C Fe2 70.1(4) . . ?
C2C C3C Fe2 69.9(4) . . ?
C3C C4C C5C 108.1(7) . . ?
C3C C4C Fe2 70.3(4) . . ?
C5C C4C Fe2 70.2(4) . . ?
C4C C5C C1C 106.9(7) . . ?
C4C C5C Fe2 69.1(4) . . ?
C1C C5C Fe2 69.4(4) . . ?

loop_
_geom_bond_atom_site_label_1
_geom_bond_atom_site_label_2
_geom_bond_distance
_geom_bond_site_symmetry_2
_geom_bond_publ_flag
Fe1 C4A 2.006(8) . ?
Fe1 C3A 2.016(8) . ?
Fe1 C2A 2.018(7) . ?
Fe1 C5 2.020(6) . ?
Fe1 C5A 2.021(7) . ?
Fe1 C4 2.028(7) . ?
Fe1 C1A 2.031(7) . ?
Fe1 C1 2.037(6) . ?
Fe1 C3 2.045(7) . ?
Fe1 C2 2.046(6) . ?
C1 C2 1.412(8) . ?
C1 C13 1.436(9) . ?
C1 C5 1.451(8) . ?
C2 C3 1.411(9) . ?
C3 C4 1.414(9) . ?
C4 C5 1.431(9) . ?
C5 C6 1.427(9) . ?
C6 C7 1.194(9) . ?
C7 C8 1.467(10) . ?
C8 C9 1.538(9) . ?
C9 C10 1.541(8) . ?
C10 C11 1.531(9) . ?
C11 C12 1.497(9) . ?
C12 C13 1.171(8) . ?
C1A C2A 1.371(10) . ?
C1A C5A 1.396(11) . ?
C2A C3A 1.381(11) . ?
C3A C4A 1.382(12) . ?
C4A C5A 1.380(13) . ?
Fe2 C2C 2.018(7) . ?
Fe2 C4B 2.020(7) . ?
Fe2 C5B 2.022(7) . ?
Fe2 C4C 2.023(7) . ?
Fe2 C3C 2.025(7) . ?
Fe2 C1C 2.032(7) . ?
Fe2 C5C 2.036(7) . ?
Fe2 C3B 2.037(7) . ?
Fe2 C1B 2.041(6) . ?
Fe2 C2B 2.050(7) . ?
C1B C2B 1.425(9) . ?
C1B C13B 1.435(9) . ?
C1B C5B 1.436(9) . ?
C2B C3B 1.412(9) . ?
C3B C4B 1.418(10) . ?
C4B C5B 1.415(9) . ?
C5B C6B 1.434(10) . ?
C6B C7B 1.206(9) . ?
C7B C8B 1.465(9) . ?
C8B C9B 1.546(8) . ?
C9B C10B 1.533(9) . ?
C10B C11B 1.537(9) . ?
C11B C12B 1.473(9) . ?
C12B C13B 1.188(9) . ?
C1C C2C 1.362(10) . ?
C1C C5C 1.424(11) . ?
C2C C3C 1.373(10) . ?
C3C C4C 1.371(10) . ?
C4C C5C 1.411(11) . ?
